data_2205161
loop_
_publ_author_name
'Sun, Yu-Xi'
'Gao, Gen-Zhi'
'Zhang, Rui'
'Pei, Hong-Xia'

_publ_section_title
;
 Azido[1-(isobutylaminomethyliminomethyl)-2-naphtholato]nickel(II)
;
_journal_issue 2
_journal_name_full 'Acta Crystallographica Section E'
_journal_page_first m397
_journal_page_last m398
_journal_paper_doi 10.1107/S1600536805001881
_journal_volume 61
_journal_year 2005
_chemical_formula_iupac '[Ni (C15 H17 N2 O) (N3)]'
_chemical_formula_moiety 'C15 H17 N5 Ni O'
_chemical_formula_sum 'C15 H17 N5 Ni O'
_chemical_formula_weight 342.05
_chemical_name_systematic
;
Azido[1-(isobutylaminomethyliminomethyl)-2-naphtholato]nickel(II)
;
_space_group_IT_number 61
_symmetry_cell_setting orthorhombic
_symmetry_space_group_name_Hall '-P 2ac 2ab'
_symmetry_space_group_name_H-M 'P b c a'
_atom_sites_solution_hydrogens geom
_atom_sites_solution_primary direct
_atom_sites_solution_secondary difmap
_audit_creation_method SHELXL97
_cell_angle_alpha 90.00
_cell_angle_beta 90.00
_cell_angle_gamma 90.00
_cell_formula_units_Z 8
_cell_length_a 7.5760(10)
_cell_length_b 13.300(2)
_cell_length_c 30.306(2)
_cell_measurement_reflns_used 7800
_cell_measurement_temperature 298(2)
_cell_measurement_theta_max 27.533
_cell_measurement_theta_min 2.688
_cell_volume 3053.7(6)
_computing_cell_refinement SMART
_computing_data_collection 'SMART (Bruker, 2002)'
_computing_data_reduction 'SAINT (Bruker, 2002)'
_computing_molecular_graphics 'SHELXTL (Bruker, 2002)'
_computing_publication_material SHELXTL
_computing_structure_refinement 'SHELXL97 (Sheldrick, 1997)'
_computing_structure_solution 'SHELXS97 (Sheldrick, 1997)'
_diffrn_ambient_temperature 293(2)
_diffrn_measured_fraction_theta_full 0.998
_diffrn_measured_fraction_theta_max 0.998
_diffrn_measurement_device_type 'Bruker APEX area-detector'
_diffrn_measurement_method '\f and \w'
_diffrn_radiation_monochromator graphite
_diffrn_radiation_source 'fine-focus sealed tube'
_diffrn_radiation_type MoK\a
_diffrn_radiation_wavelength 0.71073
_diffrn_reflns_av_R_equivalents 0.0261
_diffrn_reflns_av_sigmaI/netI 0.0179
_diffrn_reflns_limit_h_max 9
_diffrn_reflns_limit_h_min -9
_diffrn_reflns_limit_k_max 16
_diffrn_reflns_limit_k_min -16
_diffrn_reflns_limit_l_max 39
_diffrn_reflns_limit_l_min -39
_diffrn_reflns_number 24371
_diffrn_reflns_theta_full 27.50
_diffrn_reflns_theta_max 27.50
_diffrn_reflns_theta_min 1.34
_diffrn_standards_decay_% 0
_diffrn_standards_number 0
_exptl_absorpt_coefficient_mu 1.279
_exptl_absorpt_correction_T_max 0.8827
_exptl_absorpt_correction_T_min 0.7080
_exptl_absorpt_correction_type multi-scan
_exptl_absorpt_process_details '(SADABS; Sheldrick, 1996)'
_exptl_crystal_colour green
_exptl_crystal_density_diffrn 1.488
_exptl_crystal_density_meas ?
_exptl_crystal_density_method .
_exptl_crystal_description block
_exptl_crystal_F_000 1424
_exptl_crystal_size_max 0.29
_exptl_crystal_size_mid 0.12
_exptl_crystal_size_min 0.10
_refine_diff_density_max 0.966
_refine_diff_density_min -0.307
_refine_ls_extinction_method none
_refine_ls_goodness_of_fit_ref 1.077
_refine_ls_hydrogen_treatment constr
_refine_ls_matrix_type full
_refine_ls_number_parameters 201
_refine_ls_number_reflns 3488
_refine_ls_number_restraints 0
_refine_ls_restrained_S_all 1.077
_refine_ls_R_factor_all 0.0534
_refine_ls_R_factor_gt 0.0433
_refine_ls_shift/su_max 0.000
_refine_ls_shift/su_mean 0.000
_refine_ls_structure_factor_coef Fsqd
_refine_ls_weighting_details 'calc w = 1/[\s^2^(Fo^2^)+(0.0564P)^2^+2.2975P] where P=(Fo^2^+2Fc^2^)/3'
_refine_ls_weighting_scheme calc
_refine_ls_wR_factor_gt 0.1134
_refine_ls_wR_factor_ref 0.1208
_reflns_number_gt 2859
_reflns_number_total 3488
_reflns_threshold_expression I>2\s(I)
_cod_data_source_file su6160.cif
_cod_data_source_block I
_cod_depositor_comments
;
The following automatic conversions were performed:
'_symmetry_cell_setting' value 'Orthorhombic' changed to 'orthorhombic'
according to '/home/saulius/struct/CIF-dictionaries/cif_core.dic'
dictionary named 'cif_core.dic' version 2.4.1 from 2010-06-29.

Automatic conversion script
Id: cif_fix_enum 1527 2010-12-29 10:47:43Z saulius 

The following automatic conversions were performed:

'_symmetry_cell_setting' value 'Orthorhombic' changed to
'orthorhombic' according to
/home/saulius/struct/CIF-dictionaries/cif_core.dic dictionary named
'cif_core.dic' version 2.4.1 from 2010-06-29.

Automatic conversion script
Id: cif_fix_values 1715 2011-07-08 13:25:40Z adriana 
;
_cod_database_code 2205161
_cod_database_fobs_code 2205161

loop_
_symmetry_equiv_pos_as_xyz
x,y,z
1/2-x,-y,1/2+z
1/2+x,1/2-y,-z
-x,1/2+y,1/2-z
-x,-y,-z
1/2+x,y,1/2-z
1/2-x,1/2+y,z
x,1/2-y,1/2+z

loop_
_atom_site_label
_atom_site_fract_x
_atom_site_fract_y
_atom_site_fract_z
_atom_site_U_iso_or_equiv
_atom_site_adp_type
_atom_site_calc_flag
_atom_site_refinement_flags
_atom_site_occupancy
_atom_site_type_symbol
Ni1 0.60659(5) 0.45725(2) 0.612031(11) 0.04363(14) Uani d . 1 Ni
O1 0.5695(3) 0.54969(12) 0.65520(6) 0.0466(4) Uani d . 1 O
N1 0.7007(3) 0.36348(14) 0.64986(7) 0.0429(5) Uani d . 1 N
N2 0.6465(4) 0.35972(19) 0.56495(8) 0.0605(7) Uani d . 1 N
N3 0.5198(4) 0.55043(19) 0.56976(9) 0.0671(8) Uani d . 1 N
N4 0.4163(4) 0.61455(18) 0.57709(7) 0.0542(6) Uani d . 1 N
N5 0.3196(5) 0.6792(2) 0.58174(10) 0.0843(10) Uani d . 1 N
C1 0.7959(5) 0.3942(4) 0.53841(15) 0.0968(14) Uani d . 1 C
H1A 0.8154 0.3481 0.5145 0.145 Uiso calc R 1 H
H1B 0.8997 0.3974 0.5565 0.145 Uiso calc R 1 H
H1C 0.7707 0.4597 0.5267 0.145 Uiso calc R 1 H
C2 0.4960(6) 0.3439(3) 0.53510(12) 0.0769(10) Uani d . 1 C
H2A 0.4700 0.4054 0.5199 0.115 Uiso calc R 1 H
H2B 0.3949 0.3234 0.5519 0.115 Uiso calc R 1 H
H2C 0.5250 0.2926 0.5140 0.115 Uiso calc R 1 H
C3 0.6747(6) 0.2596(3) 0.58726(13) 0.0787(10) Uani d . 1 C
H3A 0.5617 0.2291 0.5941 0.094 Uiso calc R 1 H
H3B 0.7386 0.2148 0.5677 0.094 Uiso calc R 1 H
C4 0.7751(5) 0.2751(2) 0.62768(11) 0.0616(8) Uani d . 1 C
H4A 0.8986 0.2863 0.6208 0.074 Uiso calc R 1 H
H4B 0.7661 0.2165 0.6466 0.074 Uiso calc R 1 H
C5 0.7124(3) 0.36995(18) 0.69229(9) 0.0421(5) Uani d . 1 C
H5 0.7673 0.3170 0.7069 0.051 Uiso calc R 1 H
C6 0.6494(3) 0.45042(16) 0.71866(9) 0.0386(5) Uani d . 1 C
C7 0.5805(3) 0.53657(17) 0.69782(9) 0.0400(5) Uani d . 1 C
C8 0.5189(3) 0.61777(19) 0.72460(9) 0.0463(6) Uani d . 1 C
H8 0.4735 0.6750 0.7111 0.056 Uiso calc R 1 H
C9 0.5252(4) 0.6129(2) 0.76883(10) 0.0497(6) Uani d . 1 C
H9 0.4835 0.6671 0.7852 0.060 Uiso calc R 1 H
C10 0.5935(3) 0.5276(2) 0.79150(10) 0.0465(6) Uani d . 1 C
C11 0.6001(4) 0.5233(3) 0.83810(11) 0.0591(8) Uani d . 1 C
H11 0.5597 0.5777 0.8545 0.071 Uiso calc R 1 H
C12 0.6646(5) 0.4407(3) 0.85934(11) 0.0665(9) Uani d . 1 C
H12 0.6688 0.4388 0.8900 0.080 Uiso calc R 1 H
C13 0.7236(4) 0.3599(3) 0.83498(10) 0.0618(8) Uani d . 1 C
H13 0.7674 0.3036 0.8495 0.074 Uiso calc R 1 H
C14 0.7194(4) 0.3608(2) 0.78976(9) 0.0503(6) Uani d . 1 C
H14 0.7595 0.3049 0.7742 0.060 Uiso calc R 1 H
C15 0.6551(3) 0.44500(18) 0.76629(9) 0.0418(5) Uani d . 1 C

loop_
_atom_site_aniso_label
_atom_site_aniso_U_11
_atom_site_aniso_U_22
_atom_site_aniso_U_33
_atom_site_aniso_U_12
_atom_site_aniso_U_13
_atom_site_aniso_U_23
Ni1 0.0501(2) 0.0332(2) 0.0476(2) 0.00406(13) -0.00118(14) 0.00136(13)
O1 0.0575(11) 0.0296(8) 0.0527(11) 0.0051(7) -0.0011(8) 0.0029(7)
N1 0.0445(12) 0.0307(10) 0.0534(12) 0.0041(8) -0.0008(9) -0.0013(9)
N2 0.0790(18) 0.0499(14) 0.0528(14) 0.0126(13) -0.0049(13) -0.0057(11)
N3 0.095(2) 0.0549(15) 0.0514(14) 0.0248(15) 0.0025(14) 0.0088(11)
N4 0.0746(17) 0.0462(13) 0.0419(12) 0.0049(12) -0.0098(11) 0.0031(10)
N5 0.106(2) 0.0742(19) 0.0727(19) 0.0413(19) -0.0108(17) -0.0027(16)
C1 0.077(3) 0.113(3) 0.101(3) -0.005(2) 0.022(2) -0.039(3)
C2 0.101(3) 0.067(2) 0.063(2) -0.016(2) -0.0063(19) -0.0068(16)
C3 0.106(3) 0.0514(18) 0.078(2) 0.0151(19) -0.010(2) -0.0095(17)
C4 0.077(2) 0.0414(14) 0.0666(18) 0.0185(14) -0.0023(16) -0.0088(13)
C5 0.0385(13) 0.0318(11) 0.0562(15) 0.0012(10) -0.0049(11) 0.0058(10)
C6 0.0314(11) 0.0303(11) 0.0542(14) -0.0037(9) -0.0005(10) -0.0003(10)
C7 0.0344(12) 0.0314(12) 0.0543(14) -0.0049(9) 0.0000(10) -0.0003(10)
C8 0.0437(14) 0.0335(12) 0.0618(17) 0.0009(10) 0.0023(12) -0.0019(11)
C9 0.0429(14) 0.0410(14) 0.0652(17) -0.0024(11) 0.0071(12) -0.0118(12)
C10 0.0374(13) 0.0479(14) 0.0542(15) -0.0108(11) 0.0007(11) -0.0046(12)
C11 0.0530(17) 0.0687(19) 0.0556(17) -0.0132(14) 0.0041(13) -0.0094(15)
C12 0.0592(18) 0.088(2) 0.0518(17) -0.0188(18) -0.0028(14) 0.0064(16)
C13 0.0571(18) 0.0666(19) 0.0616(18) -0.0114(15) -0.0084(14) 0.0173(15)
C14 0.0465(15) 0.0458(14) 0.0586(16) -0.0079(12) -0.0038(12) 0.0068(12)
C15 0.0315(12) 0.0408(13) 0.0530(14) -0.0106(10) -0.0021(10) 0.0024(11)

loop_
_atom_type_symbol
_atom_type_description
_atom_type_scat_dispersion_real
_atom_type_scat_dispersion_imag
_atom_type_scat_source
C C 0.0033 0.0016 'International Tables Vol C Tables 4.2.6.8 and 6.1.1.4'
H H 0.0000 0.0000 'International Tables Vol C Tables 4.2.6.8 and 6.1.1.4'
N N 0.0061 0.0033 'International Tables Vol C Tables 4.2.6.8 and 6.1.1.4'
O O 0.0106 0.0060 'International Tables Vol C Tables 4.2.6.8 and 6.1.1.4'
Ni Ni 0.3393 1.1124 'International Tables Vol C Tables 4.2.6.8 and 6.1.1.4'

loop_
_geom_angle_atom_site_label_1
_geom_angle_atom_site_label_2
_geom_angle_atom_site_label_3
_geom_angle
_geom_angle_publ_flag
O1 Ni1 N1 94.00(10) y
O1 Ni1 N3 89.50(10) y
N1 Ni1 N3 176.00(10) y
O1 Ni1 N2 179.10(10) y
N1 Ni1 N2 86.80(10) y
N3 Ni1 N2 89.70(10) y
C7 O1 Ni1 127.7(2) ?
C5 N1 C4 118.9(2) ?
C5 N1 Ni1 127.05(17) ?
C4 N1 Ni1 114.01(19) ?
C1 N2 C2 107.9(3) ?
C1 N2 C3 114.4(3) ?
C2 N2 C3 105.0(3) ?
C1 N2 Ni1 108.3(2) ?
C2 N2 Ni1 115.1(2) ?
C3 N2 Ni1 106.3(2) ?
N4 N3 Ni1 125.1(2) ?
N5 N4 N3 175.7(3) ?
N2 C1 H1A 109.5 ?
N2 C1 H1B 109.5 ?
H1A C1 H1B 109.5 ?
N2 C1 H1C 109.5 ?
H1A C1 H1C 109.5 ?
H1B C1 H1C 109.5 ?
N2 C2 H2A 109.5 ?
N2 C2 H2B 109.5 ?
H2A C2 H2B 109.5 ?
N2 C2 H2C 109.5 ?
H2A C2 H2C 109.5 ?
H2B C2 H2C 109.5 ?
C4 C3 N2 109.0(3) ?
C4 C3 H3A 109.9 ?
N2 C3 H3A 109.9 ?
C4 C3 H3B 109.9 ?
N2 C3 H3B 109.9 ?
H3A C3 H3B 108.3 ?
C3 C4 N1 107.3(3) ?
C3 C4 H4A 110.2 ?
N1 C4 H4A 110.2 ?
C3 C4 H4B 110.2 ?
N1 C4 H4B 110.2 ?
H4A C4 H4B 108.5 ?
N1 C5 C6 126.0(2) ?
N1 C5 H5 117.0 ?
C6 C5 H5 117.0 ?
C7 C6 C5 119.1(2) ?
C7 C6 C15 119.9(2) ?
C5 C6 C15 121.0(2) ?
O1 C7 C6 125.2(2) ?
O1 C7 C8 116.1(2) ?
C6 C7 C8 118.8(2) ?
C9 C8 C7 121.3(3) ?
C9 C8 H8 119.4 ?
C7 C8 H8 119.4 ?
C8 C9 C10 122.2(3) ?
C8 C9 H9 118.9 ?
C10 C9 H9 118.9 ?
C11 C10 C15 119.7(3) ?
C11 C10 C9 121.7(3) ?
C15 C10 C9 118.5(3) ?
C12 C11 C10 121.0(3) ?
C12 C11 H11 119.5 ?
C10 C11 H11 119.5 ?
C11 C12 C13 119.4(3) ?
C11 C12 H12 120.3 ?
C13 C12 H12 120.3 ?
C14 C13 C12 121.5(3) ?
C14 C13 H13 119.3 ?
C12 C13 H13 119.3 ?
C13 C14 C15 121.2(3) ?
C13 C14 H14 119.4 ?
C15 C14 H14 119.4 ?
C14 C15 C10 117.1(3) ?
C14 C15 C6 123.5(2) ?
C10 C15 C6 119.3(2) ?

loop_
_geom_bond_atom_site_label_1
_geom_bond_atom_site_label_2
_geom_bond_distance
_geom_bond_publ_flag
Ni1 O1 1.817(2) y
Ni1 N1 1.838(2) y
Ni1 N3 1.900(3) y
Ni1 N2 1.952(2) y
O1 C7 1.306(3) ?
N1 C5 1.292(3) ?
N1 C4 1.467(3) ?
N2 C1 1.462(5) ?
N2 C2 1.470(4) ?
N2 C3 1.508(4) ?
N3 N4 1.180(3) ?
N4 N5 1.139(4) ?
C1 H1A 0.9600 ?
C1 H1B 0.9600 ?
C1 H1C 0.9600 ?
C2 H2A 0.9600 ?
C2 H2B 0.9600 ?
C2 H2C 0.9600 ?
C3 C4 1.456(5) ?
C3 H3A 0.9700 ?
C3 H3B 0.9700 ?
C4 H4A 0.9700 ?
C4 H4B 0.9700 ?
C5 C6 1.419(3) ?
C5 H5 0.9300 ?
C6 C7 1.409(3) ?
C6 C15 1.446(4) ?
C7 C8 1.429(3) ?
C8 C9 1.343(4) ?
C8 H8 0.9300 ?
C9 C10 1.425(4) ?
C9 H9 0.9300 ?
C10 C11 1.414(4) ?
C10 C15 1.417(4) ?
C11 C12 1.365(5) ?
C11 H11 0.9300 ?
C12 C13 1.378(5) ?
C12 H12 0.9300 ?
C13 C14 1.371(4) ?
C13 H13 0.9300 ?
C14 C15 1.413(4) ?
C14 H14 0.9300 ?

loop_
_geom_hbond_atom_site_label_D
_geom_hbond_atom_site_label_H
_geom_hbond_atom_site_label_A
_geom_hbond_site_symmetry_A
_geom_hbond_distance_DH
_geom_hbond_distance_HA
_geom_hbond_distance_DA
_geom_hbond_angle_DHA
_geom_hbond_publ_flag
C1 H1C N3 . 0.96 2.60 3.098(5) 112 ?
C2 H2A N3 . 0.96 2.48 2.946(5) 110 ?
C4 H4B O1 7_645 0.97 2.56 3.327(3) 136 yes

loop_
_geom_torsion_atom_site_label_1
_geom_torsion_atom_site_label_2
_geom_torsion_atom_site_label_3
_geom_torsion_atom_site_label_4
_geom_torsion
N1 Ni1 O1 C7 -10.8(2)
N3 Ni1 O1 C7 171.3(2)
O1 Ni1 N1 C5 5.0(2)
N2 Ni1 N1 C5 -175.4(2)
O1 Ni1 N1 C4 -172.3(2)
N2 Ni1 N1 C4 7.3(2)
N1 Ni1 N2 C1 -106.7(3)
N3 Ni1 N2 C1 71.2(3)
N1 Ni1 N2 C2 132.5(2)
N3 Ni1 N2 C2 -49.6(2)
N1 Ni1 N2 C3 16.7(2)
N3 Ni1 N2 C3 -165.4(3)
O1 Ni1 N3 N4 -28.1(3)
N2 Ni1 N3 N4 152.3(3)
C1 N2 C3 C4 81.9(4)
C2 N2 C3 C4 -160.0(3)
Ni1 N2 C3 C4 -37.5(4)
N2 C3 C4 N1 43.6(4)
C5 N1 C4 C3 152.1(3)
Ni1 N1 C4 C3 -30.4(3)
C4 N1 C5 C6 179.3(3)
Ni1 N1 C5 C6 2.1(4)
N1 C5 C6 C7 -6.0(4)
N1 C5 C6 C15 174.0(2)
Ni1 O1 C7 C6 9.9(4)
Ni1 O1 C7 C8 -170.89(17)
C5 C6 C7 O1 -0.2(4)
C15 C6 C7 O1 179.8(2)
C5 C6 C7 C8 -179.4(2)
C15 C6 C7 C8 0.6(3)
O1 C7 C8 C9 -179.5(2)
C6 C7 C8 C9 -0.2(4)
C7 C8 C9 C10 0.2(4)
C8 C9 C10 C11 179.8(3)
C8 C9 C10 C15 -0.6(4)
C15 C10 C11 C12 -0.1(4)
C9 C10 C11 C12 179.5(3)
C10 C11 C12 C13 -0.3(5)
C11 C12 C13 C14 0.1(5)
C12 C13 C14 C15 0.4(5)
C13 C14 C15 C10 -0.8(4)
C13 C14 C15 C6 179.3(3)
C11 C10 C15 C14 0.6(4)
C9 C10 C15 C14 -179.0(2)
C11 C10 C15 C6 -179.4(2)
C9 C10 C15 C6 1.0(3)
C7 C6 C15 C14 178.9(2)
C5 C6 C15 C14 -1.1(4)
C7 C6 C15 C10 -1.0(3)
C5 C6 C15 C10 179.0(2)
